data_4116238
loop_
_publ_author_name
'David S. Wragg'
'Russell E. Morris'

_publ_section_title
;
 Anionic Gallium Phosphate Double Four-Ring Units Containing Occluded
 Oxygen
;
_journal_name_full 'Journal of the American Chemical Society'
_journal_page_first 11246
_journal_page_last 11247
_journal_paper_doi 10.1021/ja0055209
_journal_volume 122
_journal_year 2000
_chemical_formula_sum 'C12 H20 Ga4 N2 O21 P4'
_chemical_formula_weight 931.06
_chemical_name_systematic
;
 ?
;
_space_group_IT_number 121
_symmetry_cell_setting tetragonal
_symmetry_space_group_name_Hall 'I -4 2'
_symmetry_space_group_name_H-M 'I -4 2 m'
_atom_sites_solution_hydrogens geom
_atom_sites_solution_primary direct
_atom_sites_solution_secondary difmap
_audit_conform_dict_location ftp://ftp.iucr.org/cifdics/cif_core.dic
_audit_conform_dict_name cif_core.dic
_audit_conform_dict_version 2.1
_audit_creation_date 2000-08-11T13:54:47-00:00
_audit_creation_method 'WinGX routine CIF_UPDATE'
_cell_angle_alpha 90
_cell_angle_beta 90
_cell_angle_gamma 90
_cell_formula_units_Z 2
_cell_length_a 13.016(3)
_cell_length_b 13.016(3)
_cell_length_c 7.356(4)
_cell_measurement_temperature 293(2)
_cell_volume 1246.2(8)
_computing_structure_refinement 'SHELXL-93 (Sheldrick, 1993)'
_diffrn_ambient_temperature 293(2)
_diffrn_radiation_monochromator graphite
_diffrn_radiation_type CuK\a
_diffrn_radiation_wavelength 1.54178
_diffrn_reflns_av_R_equivalents 0.0463
_diffrn_reflns_av_unetI/netI 0.0449
_diffrn_reflns_limit_h_max 14
_diffrn_reflns_limit_h_min 0
_diffrn_reflns_limit_k_max 14
_diffrn_reflns_limit_k_min 0
_diffrn_reflns_limit_l_max 8
_diffrn_reflns_limit_l_min 0
_diffrn_reflns_number 562
_diffrn_reflns_theta_max 60.14
_diffrn_reflns_theta_min 4.8
_exptl_absorpt_coefficient_mu 4.181
_exptl_crystal_density_diffrn 2.482
_exptl_crystal_F_000 458
_refine_diff_density_max 0.589
_refine_diff_density_min -1.267
_refine_diff_density_rms 0.173
_refine_ls_abs_structure_details 'Flack H D (1983), Acta Cryst. A39, 876-881'
_refine_ls_abs_structure_Flack -0.5(4)
_refine_ls_extinction_method none
_refine_ls_goodness_of_fit_all 1.089
_refine_ls_goodness_of_fit_gt 1.111
_refine_ls_matrix_type full
_refine_ls_number_parameters 59
_refine_ls_number_reflns 302
_refine_ls_number_restraints 0
_refine_ls_restrained_S_all 1.089
_refine_ls_restrained_S_gt 1.111
_refine_ls_R_factor_all 0.079
_refine_ls_R_factor_gt 0.0704
_refine_ls_shift/su_max 0.073
_refine_ls_shift/su_mean 0.013
_refine_ls_structure_factor_coef Fsqd
_refine_ls_weighting_details 'w=1/[\s^2^(Fo^2^)+(0.1584P)^2^+1.7040P] where P=(Fo^2^+2Fc^2^)/3'
_refine_ls_weighting_scheme calc
_refine_ls_wR_factor_all 0.1953
_refine_ls_wR_factor_gt 0.1838
_reflns_number_gt 265
_reflns_number_total 302
_reflns_threshold_expression >2sigma(I)
_cod_data_source_file ja0055209_s1.cif
_cod_data_source_block pyr,O-GaPO-4
_cod_depositor_comments
;
The following automatic conversions were performed:

'_refine_ls_weighting_scheme' value 'calc
w=1/[\s^2^(Fo^2^)+(0.1584P)^2^+1.7040P] where P=(Fo^2^+2Fc^2^)/3' was
changed to 'calc'. New tag '_refine_ls_weighting_details' was
created. The value of the new tag was set to
'w=1/[\s^2^(Fo^2^)+(0.1584P)^2^+1.7040P] where P=(Fo^2^+2Fc^2^)/3'.

Automatic conversion script
Id: cif_fix_values 3143 2015-03-26 13:38:13Z robertas 

2021-11-22
Z value and formula fixed to values more according to usual
chemical conventions.                 miguel
;
_cod_original_formula_weight 465.53
_cod_original_formula_units_Z 4
_cod_original_formula_sum 'C6 H10 F0 Ga2 N O10.50 P2'
_cod_database_code 4116238

loop_
_symmetry_equiv_pos_as_xyz
'x, y, z'
'x, -y, -z'
'-x, -y, z'
'-x, y, -z'
'-y, -x, z'
'-y, x, -z'
'y, -x, -z'
'y, x, z'
'x+1/2, y+1/2, z+1/2'
'x+1/2, -y+1/2, -z+1/2'
'-x+1/2, -y+1/2, z+1/2'
'-x+1/2, y+1/2, -z+1/2'
'-y+1/2, -x+1/2, z+1/2'
'-y+1/2, x+1/2, -z+1/2'
'y+1/2, -x+1/2, -z+1/2'
'y+1/2, x+1/2, z+1/2'

loop_
_atom_site_label
_atom_site_type_symbol
_atom_site_fract_x
_atom_site_fract_y
_atom_site_fract_z
_atom_site_U_iso_or_equiv
_atom_site_adp_type
_atom_site_occupancy
_atom_site_calc_flag
_atom_site_refinement_flags
O5 O 0.5 0.5 0 0.036(6) Uani 1 d S
Ga1 Ga 0.40764(12) 0.40764(12) 0.1639(4) 0.0537(12) Uani 1 d S
P1 P 0.3704(3) 0.3704(3) 0.7627(8) 0.078(3) Uani 1 d S
O1 O 0.3482(11) 0.3482(11) 0.962(2) 0.121(10) Uani 1 d S
O2 O 0.4859(15) 0.3482(12) 0.729(2) 0.105(6) Uani 1 d .
O3 O 0.3056(9) 0.3056(9) 0.645(3) 0.131(12) Uani 1 d S
O4 O 0.3174(9) 0.3174(9) 0.309(2) 0.128(12) Uani 1 d S
C1 C 0.4511(17) 0.0895(16) 1.004(4) 0.101(8) Uani 1 d .
H1 H 0.4153(17) 0.1512(16) 1.012(4) 0.18(13) Uiso 1 calc R
C2 C 0.5 0.100(3) 0.5 0.120(13) Uani 1 d S
H2 H 0.5 0.171(3) 0.5 0.14(15) Uiso 1 calc SR

loop_
_atom_site_aniso_label
_atom_site_aniso_U_11
_atom_site_aniso_U_22
_atom_site_aniso_U_33
_atom_site_aniso_U_23
_atom_site_aniso_U_13
_atom_site_aniso_U_12
O5 0.037(8) 0.037(8) 0.033(14) 0 0 0
Ga1 0.0659(14) 0.0659(14) 0.0293(14) -0.0002(9) -0.0002(9) -0.0286(13)
P1 0.106(4) 0.106(4) 0.023(3) 0.001(2) 0.001(2) -0.071(5)
O1 0.172(15) 0.172(15) 0.018(9) 0.008(6) 0.008(6) -0.12(2)
O2 0.093(11) 0.120(10) 0.103(12) -0.079(10) 0.015(10) -0.014(11)
O3 0.180(19) 0.180(19) 0.033(8) -0.009(7) -0.009(7) -0.15(2)
O4 0.181(19) 0.181(19) 0.021(8) 0.004(5) 0.004(5) -0.16(2)
C1 0.14(2) 0.093(13) 0.073(13) -0.012(18) -0.01(2) 0.035(16)
C2 0.20(5) 0.10(3) 0.054(17) 0 0.00(3) 0

loop_
_atom_type_symbol
_atom_type_description
_atom_type_scat_dispersion_real
_atom_type_scat_dispersion_imag
_atom_type_scat_source
C C 0.0181 0.0091 'International Tables Vol C Tables 4.2.6.8 and 6.1.1.4'
Ga Ga -1.2846 0.7763 'International Tables Vol C Tables 4.2.6.8 and 6.1.1.4'
N N 0.0311 0.018 'International Tables Vol C Tables 4.2.6.8 and 6.1.1.4'
O O 0.0492 0.0322 'International Tables Vol C Tables 4.2.6.8 and 6.1.1.4'
P P 0.2955 0.4335 'International Tables Vol C Tables 4.2.6.8 and 6.1.1.4'
F F 0.0727 0.0534 'International Tables Vol C Tables 4.2.6.8 and 6.1.1.4'
H H 0 0 'International Tables Vol C Tables 4.2.6.8 and 6.1.1.4'

loop_
_geom_angle_atom_site_label_1
_geom_angle_atom_site_label_2
_geom_angle_atom_site_label_3
_geom_angle
_geom_angle_site_symmetry_1
_geom_angle_site_symmetry_3
Ga1 O5 Ga1 109.54(7) 3_665 4_655
Ga1 O5 Ga1 109.32(14) 3_665 .
Ga1 O5 Ga1 109.55(7) 4_655 .
Ga1 O5 Ga1 109.55(7) 3_665 2_565
Ga1 O5 Ga1 109.32(14) 4_655 2_565
Ga1 O5 Ga1 109.54(7) . 2_565
O2 Ga1 O2 119.1(13) 4_656 7_566
O2 Ga1 O1 120.1(6) 4_656 1_554
O2 Ga1 O1 120.1(6) 7_566 1_554
O2 Ga1 O4 88.0(6) 4_656 .
O2 Ga1 O4 88.0(6) 7_566 .
O1 Ga1 O4 86.3(8) 1_554 .
O2 Ga1 O5 93.3(5) 4_656 .
O2 Ga1 O5 93.3(5) 7_566 .
O1 Ga1 O5 91.1(6) 1_554 .
O4 Ga1 O5 177.4(5) . .
O3 P1 O1 110.4(11) . .
O3 P1 O2 110.8(7) . .
O1 P1 O2 107.5(8) . .
O3 P1 O2 110.8(7) . 8
O1 P1 O2 107.5(8) . 8
O2 P1 O2 109.7(14) . 8
P1 O1 Ga1 128.0(13) . 1_556
P1 O2 Ga1 127.3(9) . 4_656
C1 C1 C2 119.5(19) 4_657 13
C1 C2 C1 121(4) 15_556 13_554

loop_
_geom_bond_atom_site_label_1
_geom_bond_atom_site_label_2
_geom_bond_distance
_geom_bond_site_symmetry_2
O5 Ga1 2.084(2) 3_665
O5 Ga1 2.084(2) 4_655
O5 Ga1 2.084(2) .
O5 Ga1 2.084(2) 2_565
Ga1 O2 1.77(2) 4_656
Ga1 O2 1.77(2) 7_566
Ga1 O1 1.84(2) 1_554
Ga1 O4 1.97(2) .
P1 O3 1.48(2) .
P1 O1 1.52(2) .
P1 O2 1.55(2) .
P1 O2 1.55(2) 8
O1 Ga1 1.84(2) 1_556
O2 Ga1 1.77(2) 4_656
C1 C1 1.27(4) 4_657
C1 C2 1.34(3) 13
C2 C1 1.34(3) 15_556
C2 C1 1.34(3) 13_554
